data_2201142
loop_
_publ_author_name
'Ohba, Shigeru'
'Seki, Hiroshi'

_publ_section_title
;
 Nitro(\a,\b,\g,\d-tetraphenylporphyrinato)cobalt(III) benzene solvate
;
_journal_issue 4
_journal_name_full 'Acta Crystallographica Section E'
_journal_page_first m162
_journal_page_last m164
_journal_paper_doi 10.1107/S1600536802005160
_journal_volume 58
_journal_year 2002
_chemical_formula_iupac '[Co (C44 H28 N4) (N O2)], C6 H6'
_chemical_formula_moiety 'C44 H28 Co N5 O2, C6 H6'
_chemical_formula_sum 'C50 H34 Co N5 O2'
_chemical_formula_weight 795.78
_space_group_IT_number 2
_symmetry_cell_setting triclinic
_symmetry_space_group_name_Hall '-P 1'
_symmetry_space_group_name_H-M 'P -1'
_cell_angle_alpha 102.47(2)
_cell_angle_beta 102.31(2)
_cell_angle_gamma 85.59(2)
_cell_formula_units_Z 2
_cell_length_a 12.352(2)
_cell_length_b 13.616(5)
_cell_length_c 12.118(3)
_cell_measurement_reflns_used 23
_cell_measurement_temperature 297
_cell_measurement_theta_max 12.4
_cell_measurement_theta_min 11.1
_cell_volume 1943.2(9)
_computing_cell_refinement 'WinAFC Diffractometer Control Software'
_computing_data_collection 'WinAFC Diffractometer Control Software (Rigaku, 1999)'
_computing_data_reduction 'TEXSAN (Molecular Structure Corporation, 2001)'
_computing_molecular_graphics 'ORTEPII (Johnson, 1976)'
_computing_publication_material TEXSAN
_computing_structure_refinement 'SHELXL97 (Sheldrick, 1997)'
_computing_structure_solution 'SIR92 (Altomare et al., 1994)'
_diffrn_measured_fraction_theta_full 1.0
_diffrn_measured_fraction_theta_max 0.90
_diffrn_measurement_device_type 'Rigaku AFC-7R'
_diffrn_measurement_method \q-2\q
_diffrn_radiation_type MoK\a
_diffrn_radiation_wavelength 0.7107
_diffrn_reflns_av_R_equivalents 0.014
_diffrn_reflns_limit_h_max 15
_diffrn_reflns_limit_h_min -15
_diffrn_reflns_limit_k_max 17
_diffrn_reflns_limit_k_min -17
_diffrn_reflns_limit_l_max 15
_diffrn_reflns_limit_l_min 0
_diffrn_reflns_number 7652
_diffrn_reflns_theta_full 25.0
_diffrn_reflns_theta_max 26.5
_diffrn_reflns_theta_min 2.5
_diffrn_standards_decay_% 21
_diffrn_standards_interval_count 150
_diffrn_standards_number 3
_exptl_absorpt_coefficient_mu 0.491
_exptl_absorpt_correction_T_max 0.858
_exptl_absorpt_correction_T_min 0.782
_exptl_absorpt_correction_type integration
_exptl_absorpt_process_details '(Coppens et al., 1965)'
_exptl_crystal_colour 'dark red'
_exptl_crystal_density_diffrn 1.360
_exptl_crystal_density_method 'not measured'
_exptl_crystal_description prism
_exptl_crystal_F_000 824.0
_exptl_crystal_size_max 0.5
_exptl_crystal_size_mid 0.5
_exptl_crystal_size_min 0.35
_refine_diff_density_max 0.85
_refine_diff_density_min -0.89
_refine_ls_extinction_method none
_refine_ls_goodness_of_fit_ref 1.070
_refine_ls_hydrogen_treatment noref
_refine_ls_number_parameters 559
_refine_ls_number_reflns 7257
_refine_ls_R_factor_gt 0.0572
_refine_ls_shift/su_max 0.001
_refine_ls_structure_factor_coef Fsqd
_refine_ls_weighting_details 'w = 1/[\s^2^(Fo^2^) + (0.0936P)^2^+2.0291P] where P = (Fo^2^+2Fc^2^)/3'
_refine_ls_weighting_scheme calc
_refine_ls_wR_factor_ref 0.1749
_reflns_number_gt 7257
_reflns_number_total 7257
_reflns_threshold_expression I>2\s(I)
_cod_data_source_file na6150.cif
_cod_data_source_block I
_cod_original_formula_sum 'C50 H34 Co N5 O2 '
_cod_database_code 2201142

loop_
_symmetry_equiv_pos_as_xyz
x,y,z
-x,-y,-z

loop_
_atom_site_label
_atom_site_fract_x
_atom_site_fract_y
_atom_site_fract_z
_atom_site_U_iso_or_equiv
_atom_site_adp_type
_atom_site_calc_flag
_atom_site_refinement_flags
_atom_site_occupancy
_atom_site_disorder_assembly
_atom_site_disorder_group
_atom_site_type_symbol
Co1 0.57920(3) 0.34646(3) 0.84478(4) 0.0333(2) Uani d . 1.00 . . Co
O2 0.6825(3) 0.3964(2) 0.6921(3) 0.0704(9) Uani d . 1.00 . . O
O3 0.7309(3) 0.2501(2) 0.7281(3) 0.0626(8) Uani d . 1.00 . . O
N4 0.6768(2) 0.3295(2) 0.7419(3) 0.0422(7) Uani d . 1.00 . . N
N5 0.5873(2) 0.4931(2) 0.8966(2) 0.0361(6) Uani d . 1.00 . . N
N6 0.7014(2) 0.3309(2) 0.9720(2) 0.0396(6) Uani d . 1.00 . . N
N7 0.5454(2) 0.2039(2) 0.8203(2) 0.0379(6) Uani d . 1.00 . . N
N8 0.4527(2) 0.3635(2) 0.7223(2) 0.0352(6) Uani d . 1.00 . . N
C9 0.5209(3) 0.5659(3) 0.8489(3) 0.0373(7) Uani d . 1.00 . . C
C10 0.5462(3) 0.6642(3) 0.9175(3) 0.0478(9) Uani d . 1.00 . . C
C11 0.6342(3) 0.6529(3) 1.0025(3) 0.0486(9) Uani d . 1.00 . . C
C12 0.6617(3) 0.5465(3) 0.9863(3) 0.0385(7) Uani d . 1.00 . . C
C13 0.7566(3) 0.5062(3) 1.0468(3) 0.0375(7) Uani d . 1.00 . . C
C14 0.7755(3) 0.4032(3) 1.0356(3) 0.0396(8) Uani d . 1.00 . . C
C15 0.8699(3) 0.3570(3) 1.0981(3) 0.0456(8) Uani d . 1.00 . . C
C16 0.8522(3) 0.2583(3) 1.0774(3) 0.0497(9) Uani d . 1.00 . . C
C17 0.7473(3) 0.2414(3) 1.0001(3) 0.0434(8) Uani d . 1.00 . . C
C18 0.6976(3) 0.1490(3) 0.9635(3) 0.0481(9) Uani d . 1.00 . . C
C19 0.5991(3) 0.1339(3) 0.8816(3) 0.0449(8) Uani d . 1.00 . . C
C20 0.5466(4) 0.0384(3) 0.8400(4) 0.0610(10) Uani d . 1.00 . . C
C21 0.4639(3) 0.0496(3) 0.7513(4) 0.0550(10) Uani d . 1.00 . . C
C22 0.4640(3) 0.1512(3) 0.7372(3) 0.0412(8) Uani d . 1.00 . . C
C23 0.3950(3) 0.1893(3) 0.6478(3) 0.0384(7) Uani d . 1.00 . . C
C24 0.3955(3) 0.2890(3) 0.6405(3) 0.0356(7) Uani d . 1.00 . . C
C25 0.3313(3) 0.3299(3) 0.5462(3) 0.0432(8) Uani d . 1.00 . . C
C26 0.3479(3) 0.4288(3) 0.5709(3) 0.0426(8) Uani d . 1.00 . . C
C27 0.4212(3) 0.4513(3) 0.6811(3) 0.0354(7) Uani d . 1.00 . . C
C28 0.4474(3) 0.5475(3) 0.7424(3) 0.0374(7) Uani d . 1.00 . . C
C29 0.8426(3) 0.5742(3) 1.1270(3) 0.0371(7) Uani d . 1.00 . . C
C30 0.9223(3) 0.6119(3) 1.0856(3) 0.0525(10) Uani d . 1.00 . . C
C31 1.0065(3) 0.6685(3) 1.1602(4) 0.0580(10) Uani d . 1.00 . . C
C32 1.0116(3) 0.6885(3) 1.2764(4) 0.0522(10) Uani d . 1.00 . . C
C33 0.9320(4) 0.6517(3) 1.3180(3) 0.0570(10) Uani d . 1.00 . . C
C34 0.8477(3) 0.5949(3) 1.2447(3) 0.0517(10) Uani d . 1.00 . . C
C35 0.7519(4) 0.0633(3) 1.0174(4) 0.0630(10) Uani d . 1.00 . . C
C36 0.7192(10) 0.0195(10) 1.0790(10) 0.084(3) Uani d P 0.50 . . C
C36* 0.7467(8) 0.0777(7) 1.1470(8) 0.052(2) Uani d P 0.50 . . C
C37 0.772(2) -0.0560(10) 1.130(2) 0.117(6) Uani d P 0.50 . . C
C37* 0.7995(10) 0.0066(9) 1.2049(9) 0.068(3) Uani d P 0.50 . . C
C38 0.8571(8) -0.0881(6) 1.1258(10) 0.129(3) Uani d . 1.00 . . C
C39 0.9160(10) -0.0620(10) 1.027(2) 0.113(7) Uani d P 0.50 . . C
C39* 0.8460(10) -0.0877(10) 1.0290(10) 0.084(4) Uani d P 0.50 . . C
C40 0.8580(10) 0.0152(9) 0.9760(10) 0.072(3) Uani d P 0.50 . . C
C40* 0.7920(10) -0.0156(8) 0.9720(9) 0.063(3) Uani d P 0.50 . . C
C41 0.3167(3) 0.1204(3) 0.5593(3) 0.0409(8) Uani d . 1.00 . . C
C42 0.2063(3) 0.1213(4) 0.5666(4) 0.0600(10) Uani d . 1.00 . . C
C43 0.1330(4) 0.0583(5) 0.4832(5) 0.080(2) Uani d . 1.00 . . C
C44 0.1702(5) -0.0080(4) 0.3945(5) 0.082(2) Uani d . 1.00 . . C
C45 0.2765(5) -0.0082(4) 0.3868(4) 0.0770(10) Uani d . 1.00 . . C
C46 0.3516(4) 0.0552(3) 0.4686(4) 0.0590(10) Uani d . 1.00 . . C
C47 0.3983(3) 0.6344(3) 0.6892(3) 0.0411(8) Uani d . 1.00 . . C
C48 0.2892(5) 0.6626(5) 0.6804(7) 0.107(3) Uani d . 1.00 . . C
C49 0.2455(5) 0.7385(6) 0.6241(9) 0.137(3) Uani d . 1.00 . . C
C50 0.3085(5) 0.7896(4) 0.5778(5) 0.083(2) Uani d . 1.00 . . C
C51 0.4141(5) 0.7609(4) 0.5844(5) 0.080(2) Uani d . 1.00 . . C
C52 0.4602(4) 0.6855(4) 0.6393(5) 0.0700(10) Uani d . 1.00 . . C
C53 0.7932(5) 0.6197(5) 0.7492(5) 0.0780(10) Uani d . 1.00 . . C
C54 0.8601(5) 0.5661(4) 0.6825(5) 0.0720(10) Uani d . 1.00 . . C
C55 0.9304(4) 0.6140(5) 0.6385(4) 0.083(2) Uani d . 1.00 . . C
C56 0.9325(4) 0.7189(5) 0.6643(5) 0.079(2) Uani d . 1.00 . . C
C57 0.8645(5) 0.7723(4) 0.7330(5) 0.080(2) Uani d . 1.00 . . C
C58 0.7958(5) 0.7216(5) 0.7749(5) 0.087(2) Uani d . 1.00 . . C
H10 0.5081 0.7257 0.9051 0.0572 Uiso calc . 1.00 . . H
H11 0.6708 0.7045 1.0612 0.0576 Uiso calc . 1.00 . . H
H15 0.9339 0.3899 1.1457 0.0546 Uiso calc . 1.00 . . H
H16 0.9009 0.2088 1.1084 0.0586 Uiso calc . 1.00 . . H
H20 0.5668 -0.0214 0.8691 0.0717 Uiso calc . 1.00 . . H
H21 0.4142 -0.0007 0.7065 0.0641 Uiso calc . 1.00 . . H
H25 0.2854 0.2934 0.4787 0.0516 Uiso calc . 1.00 . . H
H26 0.3171 0.4759 0.5240 0.0505 Uiso calc . 1.00 . . H
H30 0.9196 0.5994 1.0052 0.0617 Uiso calc . 1.00 . . H
H31 1.0619 0.6931 1.1302 0.0680 Uiso calc . 1.00 . . H
H32 1.0692 0.7283 1.3268 0.0615 Uiso calc . 1.00 . . H
H33 0.9345 0.6654 1.3985 0.0680 Uiso calc . 1.00 . . H
H34 0.7928 0.5706 1.2753 0.0610 Uiso calc . 1.00 . . H
H36 0.6478 0.0412 1.0939 0.0973 Uiso calc P 0.50 . . H
H36* 0.7095 0.1340 1.1841 0.0609 Uiso calc P 0.50 . . H
H37 0.7326 -0.0872 1.1728 0.1409 Uiso calc P 0.50 . . H
H37* 0.8021 0.0108 1.2851 0.0783 Uiso calc P 0.50 . . H
H38 0.8966 -0.1361 1.1661 0.1575 Uiso calc . 1.00 . . H
H39 0.9864 -0.0886 1.0117 0.1299 Uiso calc P 0.50 . . H
H39* 0.8823 -0.1420 0.9834 0.1004 Uiso calc P 0.50 . . H
H40 0.8792 0.0325 0.9120 0.0837 Uiso calc P 0.50 . . H
H40* 0.7820 -0.0283 0.8913 0.0748 Uiso calc P 0.50 . . H
H42 0.1812 0.1652 0.6294 0.0704 Uiso calc . 1.00 . . H
H43 0.0567 0.0600 0.4880 0.0957 Uiso calc . 1.00 . . H
H44 0.1213 -0.0533 0.3383 0.0950 Uiso calc . 1.00 . . H
H45 0.3016 -0.0534 0.3253 0.0920 Uiso calc . 1.00 . . H
H46 0.4272 0.0537 0.4608 0.0689 Uiso calc . 1.00 . . H
H48 0.2433 0.6314 0.7157 0.1271 Uiso calc . 1.00 . . H
H49 0.1675 0.7522 0.6121 0.1625 Uiso calc . 1.00 . . H
H50 0.2789 0.8450 0.5437 0.0999 Uiso calc . 1.00 . . H
H51 0.4601 0.7929 0.5489 0.0946 Uiso calc . 1.00 . . H
H52 0.5375 0.6689 0.6446 0.0822 Uiso calc . 1.00 . . H
H53 0.7453 0.5857 0.7794 0.0924 Uiso calc . 1.00 . . H
H54 0.8595 0.4943 0.6653 0.0851 Uiso calc . 1.00 . . H
H55 0.9766 0.5752 0.5910 0.0986 Uiso calc . 1.00 . . H
H56 0.9800 0.7524 0.6334 0.0959 Uiso calc . 1.00 . . H
H57 0.8653 0.8438 0.7517 0.0953 Uiso calc . 1.00 . . H
H58 0.7481 0.7588 0.8217 0.1046 Uiso calc . 1.00 . . H

loop_
_atom_site_aniso_label
_atom_site_aniso_U_11
_atom_site_aniso_U_22
_atom_site_aniso_U_33
_atom_site_aniso_U_12
_atom_site_aniso_U_13
_atom_site_aniso_U_23
Co1 0.0284(2) 0.0383(3) 0.0295(3) -0.0025(2) -0.0028(2) 0.0067(2)
O2 0.083(2) 0.064(2) 0.080(2) -0.003(2) 0.043(2) 0.023(2)
O3 0.058(2) 0.056(2) 0.075(2) 0.0080(10) 0.027(2) 0.0040(10)
N4 0.036(2) 0.047(2) 0.040(2) -0.0090(10) 0.0050(10) 0.0010(10)
N5 0.0320(10) 0.041(2) 0.0320(10) 0.0000(10) 0.0000(10) 0.0060(10)
N6 0.0360(10) 0.044(2) 0.0330(10) -0.0040(10) -0.0060(10) 0.0070(10)
N7 0.0330(10) 0.041(2) 0.037(2) -0.0030(10) -0.0040(10) 0.0110(10)
N8 0.0300(10) 0.042(2) 0.0300(10) -0.0030(10) 0.0000(10) 0.0060(10)
C9 0.032(2) 0.039(2) 0.037(2) 0.0020(10) 0.0030(10) 0.0070(10)
C10 0.044(2) 0.039(2) 0.051(2) 0.006(2) -0.001(2) 0.001(2)
C11 0.048(2) 0.045(2) 0.042(2) -0.002(2) -0.001(2) -0.005(2)
C12 0.036(2) 0.041(2) 0.033(2) -0.0040(10) 0.0020(10) 0.0000(10)
C13 0.033(2) 0.048(2) 0.028(2) -0.0060(10) 0.0010(10) 0.0040(10)
C14 0.032(2) 0.051(2) 0.031(2) -0.0050(10) -0.0060(10) 0.008(2)
C15 0.037(2) 0.057(2) 0.036(2) -0.005(2) -0.0100(10) 0.010(2)
C16 0.043(2) 0.053(2) 0.046(2) 0.000(2) -0.013(2) 0.015(2)
C17 0.040(2) 0.045(2) 0.040(2) -0.001(2) -0.008(2) 0.015(2)
C18 0.049(2) 0.041(2) 0.047(2) -0.004(2) -0.012(2) 0.015(2)
C19 0.043(2) 0.040(2) 0.048(2) -0.003(2) -0.004(2) 0.015(2)
C20 0.064(3) 0.045(2) 0.069(3) -0.014(2) -0.015(2) 0.024(2)
C21 0.052(2) 0.045(2) 0.059(2) -0.011(2) -0.012(2) 0.013(2)
C22 0.034(2) 0.045(2) 0.040(2) -0.0090(10) -0.0030(10) 0.007(2)
C23 0.029(2) 0.046(2) 0.037(2) -0.0050(10) -0.0020(10) 0.009(2)
C24 0.028(2) 0.044(2) 0.030(2) -0.0050(10) -0.0040(10) 0.0060(10)
C25 0.036(2) 0.055(2) 0.031(2) -0.005(2) -0.0090(10) 0.007(2)
C26 0.041(2) 0.049(2) 0.036(2) -0.003(2) -0.0060(10) 0.016(2)
C27 0.032(2) 0.041(2) 0.032(2) 0.0010(10) 0.0010(10) 0.0120(10)
C28 0.032(2) 0.044(2) 0.036(2) 0.0020(10) 0.0040(10) 0.0100(10)
C29 0.032(2) 0.043(2) 0.032(2) -0.0060(10) -0.0040(10) 0.0050(10)
C30 0.052(2) 0.070(3) 0.035(2) -0.016(2) 0.004(2) 0.010(2)
C31 0.046(2) 0.069(3) 0.060(3) -0.021(2) 0.002(2) 0.017(2)
C32 0.041(2) 0.051(2) 0.052(2) -0.009(2) -0.010(2) 0.001(2)
C33 0.056(2) 0.071(3) 0.034(2) -0.009(2) 0.000(2) -0.003(2)
C34 0.044(2) 0.077(3) 0.032(2) -0.015(2) 0.007(2) 0.003(2)
C35 0.060(3) 0.047(2) 0.073(3) -0.010(2) -0.029(2) 0.027(2)
C36 0.076(7) 0.086(8) 0.103(10) 0.020(6) 0.014(7) 0.060(8)
C36* 0.063(5) 0.053(5) 0.042(5) 0.007(4) 0.008(4) 0.020(4)
C37 0.130(10) 0.100(10) 0.16(2) 0.030(10) 0.040(10) 0.100(10)
C37* 0.079(7) 0.077(7) 0.052(6) 0.018(6) 0.008(5) 0.034(5)
C38 0.117(6) 0.092(5) 0.168(9) 0.010(4) -0.040(6) 0.079(5)
C39 0.086(9) 0.090(10) 0.120(10) 0.058(9) -0.010(10) -0.012(9)
C39* 0.100(10) 0.060(7) 0.061(7) 0.037(8) -0.017(8) 0.002(5)
C40 0.080(8) 0.062(7) 0.068(7) 0.026(6) 0.010(6) 0.011(5)
C40* 0.084(8) 0.052(6) 0.044(5) 0.012(5) 0.000(5) 0.009(4)
C41 0.038(2) 0.040(2) 0.039(2) -0.0080(10) -0.0090(10) 0.011(2)
C42 0.046(2) 0.071(3) 0.061(3) -0.018(2) 0.000(2) 0.014(2)
C43 0.054(3) 0.095(4) 0.088(4) -0.036(3) -0.017(3) 0.029(3)
C44 0.098(4) 0.061(3) 0.072(3) -0.044(3) -0.036(3) 0.021(3)
C45 0.106(4) 0.062(3) 0.047(3) -0.027(3) -0.007(3) -0.006(2)
C46 0.061(3) 0.057(2) 0.051(2) -0.008(2) 0.001(2) -0.001(2)
C47 0.042(2) 0.041(2) 0.038(2) 0.0040(10) 0.002(2) 0.011(2)
C48 0.061(3) 0.129(5) 0.177(7) 0.039(3) 0.057(4) 0.113(5)
C49 0.073(4) 0.146(6) 0.243(10) 0.059(4) 0.057(5) 0.142(7)
C50 0.095(4) 0.067(3) 0.094(4) 0.020(3) 0.014(3) 0.048(3)
C51 0.100(4) 0.072(3) 0.089(4) 0.006(3) 0.037(3) 0.046(3)
C52 0.061(3) 0.072(3) 0.093(4) 0.009(2) 0.031(3) 0.040(3)
C53 0.072(3) 0.094(4) 0.068(3) -0.017(3) 0.003(3) 0.027(3)
C54 0.074(3) 0.073(3) 0.064(3) -0.002(3) -0.014(3) 0.026(3)
C55 0.061(3) 0.126(5) 0.053(3) 0.018(3) -0.006(2) 0.023(3)
C56 0.060(3) 0.123(5) 0.055(3) -0.021(3) -0.014(2) 0.038(3)
C57 0.093(4) 0.074(3) 0.060(3) -0.018(3) -0.016(3) 0.012(3)
C58 0.088(4) 0.100(4) 0.068(3) -0.009(3) 0.013(3) 0.006(3)

loop_
_atom_type_symbol
_atom_type_description
_atom_type_scat_dispersion_real
_atom_type_scat_dispersion_imag
_atom_type_scat_source
C C 0.003 0.002
;International Tables for Crystallography
(1992, Vol. C, Tables 4.2.6.8 and 6.1.1.4)
;
H H 0.000 0.000
;International Tables for Crystallography
(1992, Vol. C, Table 6.1.1.4)
;
Co Co 0.349 0.972
;International Tables for Crystallography
(1992, Vol. C, Tables 4.2.6.8 and 6.1.1.4)
;
N N 0.006 0.003
;International Tables for Crystallography
(1992, Vol. C, Tables 4.2.6.8 and 6.1.1.4)
;
O O 0.011 0.006
;International Tables for Crystallography
(1992, Vol. C, Tables 4.2.6.8 and 6.1.1.4)
;

loop_
_geom_angle_atom_site_label_1
_geom_angle_atom_site_label_2
_geom_angle_atom_site_label_3
_geom_angle
_geom_angle_publ_flag
N4 Co1 N5 97.90(10) yes
N4 Co1 N6 91.10(10) yes
N4 Co1 N7 96.70(10) yes
N4 Co1 N8 91.30(10) yes
N5 Co1 N6 89.20(10) yes
N5 Co1 N7 165.40(10) yes
N5 Co1 N8 90.20(10) yes
N6 Co1 N7 90.50(10) yes
N6 Co1 N8 177.50(10) yes
N7 Co1 N8 89.60(10) yes
Co1 N4 O2 118.9(3) no
Co1 N4 O3 117.8(3) no
O2 N4 O3 123.3(4) yes
Co1 N5 C9 127.6(2) no
Co1 N5 C12 128.0(2) no
C9 N5 C12 104.4(3) no
Co1 N6 C14 127.0(3) no
Co1 N6 C17 126.7(2) no
C14 N6 C17 104.9(3) no
Co1 N7 C19 127.4(2) no
Co1 N7 C22 127.8(2) no
C19 N7 C22 104.8(3) no
Co1 N8 C24 127.3(2) no
Co1 N8 C27 126.0(2) no
C24 N8 C27 104.8(3) no
N5 C9 C10 110.8(3) no
N5 C9 C28 124.6(3) no
C10 C9 C28 124.3(3) no
C9 C10 C11 107.0(3) no
C9 C10 H10 126.2 no
C11 C10 H10 126.8 no
C10 C11 C12 106.4(3) no
C10 C11 H11 127.0 no
C12 C11 H11 126.6 no
N5 C12 C11 110.9(3) no
N5 C12 C13 125.2(3) no
C11 C12 C13 123.6(3) no
C12 C13 C14 121.8(3) no
C12 C13 C29 120.2(3) no
C14 C13 C29 118.0(3) no
N6 C14 C13 125.1(3) no
N6 C14 C15 110.1(3) no
C13 C14 C15 124.5(3) no
C14 C15 C16 107.4(3) no
C14 C15 H15 126.7 no
C16 C15 H15 125.9 no
C15 C16 C17 107.3(3) no
C15 C16 H16 126.0 no
C17 C16 H16 126.7 no
N6 C17 C16 110.2(3) no
N6 C17 C18 125.4(3) no
C16 C17 C18 124.3(4) no
C17 C18 C19 122.6(4) no
C17 C18 C35 117.8(3) no
C19 C18 C35 119.6(3) no
N7 C19 C18 125.2(3) no
N7 C19 C20 110.4(3) no
C18 C19 C20 123.9(4) no
C19 C20 C21 106.8(4) no
C19 C20 H20 126.8 no
C21 C20 H20 126.4 no
C20 C21 C22 107.4(3) no
C20 C21 H21 126.3 no
C22 C21 H21 126.3 no
N7 C22 C21 110.4(3) no
N7 C22 C23 125.2(3) no
C21 C22 C23 124.3(3) no
C22 C23 C24 122.0(3) no
C22 C23 C41 118.8(3) no
C24 C23 C41 119.2(3) no
N8 C24 C23 125.7(3) no
N8 C24 C25 110.5(3) no
C23 C24 C25 123.8(3) no
C24 C25 C26 107.2(3) no
C24 C25 H25 126.5 no
C26 C25 H25 126.3 no
C25 C26 C27 107.4(3) no
C25 C26 H26 126.6 no
C27 C26 H26 126.0 no
N8 C27 C26 110.1(3) no
N8 C27 C28 125.1(3) no
C26 C27 C28 124.5(3) no
C9 C28 C27 122.6(3) no
C9 C28 C47 119.2(3) no
C27 C28 C47 118.2(3) no
C13 C29 C30 120.5(3) no
C13 C29 C34 120.8(4) no
C30 C29 C34 118.5(3) no
C29 C30 C31 120.7(4) no
C29 C30 H30 119.8 no
C31 C30 H30 119.6 no
C30 C31 C32 120.7(4) no
C30 C31 H31 119.6 no
C32 C31 H31 119.6 no
C31 C32 C33 118.8(4) no
C31 C32 H32 120.0 no
C33 C32 H32 121.1 no
C32 C33 C34 121.1(4) no
C32 C33 H33 119.6 no
C34 C33 H33 119.3 no
C29 C34 C33 120.1(4) no
C29 C34 H34 120.1 no
C33 C34 H34 119.8 no
C18 C35 C36 129.3(7) no
C18 C35 C36* 113.2(5) no
C18 C35 C40 115.8(6) no
C18 C35 C40* 128.9(7) no
C36 C35 C40 114.4(8) no
C36* C35 C40* 117.7(7) no
C35 C36 C37 128.0(10) no
C35 C36 C37* 120.0(10) no
C35 C36 H36 114.7 no
C37 C36 H36 117.2 no
C35 C36* C37* 117.4(8) no
C37* C36* H36* 121.5 no
C36 C37 C38 126(2) no
C36 C37 H37 118.0 no
C38 C37 H37 115.4 no
C36* C37* C38 114.9(9) no
C36* C37* H37* 122.7 no
C38 C37* H37* 122.4 no
C37 C38 C39 117.0(10) no
C37* C38 C39* 116.0(10) no
C37* C38 H38 115.3 no
C39 C38 H38 114.6 no
C39* C38 H38 127.7 no
C38 C39 C40 112.0(10) no
C38 C39 H39 125.6 no
C40 C39 H39 122.3 no
C38 C39* C40* 127.0(10) no
C38 C39* H39* 117.0 no
C40* C39* H39* 115.4 no
C35 C40 C39 118.0(10) no
C35 C40 H40 120.5 no
C39 C40 H40 121.0 no
C35 C40* C39* 125.0(10) no
C35 C40* H40* 116.4 no
C39* C40* H40* 118.6 no
C23 C41 C42 120.1(3) no
C23 C41 C46 121.4(3) no
C42 C41 C46 118.4(3) no
C41 C42 C43 120.2(4) no
C41 C42 H42 119.4 no
C43 C42 H42 120.4 no
C42 C43 C44 120.4(5) no
C42 C43 H43 119.8 no
C44 C43 H43 119.8 no
C43 C44 C45 119.4(5) no
C43 C44 H44 121.3 no
C45 C44 H44 119.3 no
C44 C45 C46 121.2(5) no
C44 C45 H45 119.1 no
C46 C45 H45 119.6 no
C41 C46 C45 120.3(4) no
C41 C46 H46 120.2 no
C45 C46 H46 119.5 no
C28 C47 C48 122.1(5) no
C28 C47 C52 121.2(4) no
C48 C47 C52 116.6(5) no
C47 C48 C49 120.4(7) no
C47 C48 H48 120.0 no
C49 C48 H48 119.5 no
C48 C49 C50 122.1(6) no
C48 C49 H49 118.7 no
C50 C49 H49 119.0 no
C49 C50 C51 117.5(6) no
C49 C50 H50 121.6 no
C51 C50 H50 120.9 no
C50 C51 C52 121.9(6) no
C50 C51 H51 119.7 no
C52 C51 H51 118.4 no
C47 C52 C51 121.5(5) no
C47 C52 H52 119.4 no
C51 C52 H52 119.1 no
C54 C53 C58 119.9(6) no
C54 C53 H53 119.7 no
C58 C53 H53 120.4 no
C53 C54 C55 120.5(5) no
C53 C54 H54 120.2 no
C55 C54 H54 119.3 no
C54 C55 C56 119.6(5) no
C54 C55 H55 119.5 no
C56 C55 H55 121.0 no
C55 C56 C57 119.3(6) no
C55 C56 H56 120.0 no
C57 C56 H56 120.8 no
C56 C57 C58 119.3(6) no
C56 C57 H57 120.3 no
C58 C57 H57 120.5 no
C53 C58 C57 121.5(6) no
C53 C58 H58 119.4 no
C57 C58 H58 119.1 no

loop_
_geom_bond_atom_site_label_1
_geom_bond_atom_site_label_2
_geom_bond_site_symmetry_1
_geom_bond_site_symmetry_2
_geom_bond_distance
_geom_bond_publ_flag
Co1 N4 . . 1.880(3) yes
Co1 N5 . . 1.962(3) yes
Co1 N6 . . 1.949(3) yes
Co1 N7 . . 1.963(3) yes
Co1 N8 . . 1.949(3) yes
O2 N4 . . 1.211(5) yes
O3 N4 . . 1.225(4) yes
N5 C9 . . 1.382(4) no
N5 C12 . . 1.376(4) no
N6 C14 . . 1.382(4) no
N6 C17 . . 1.384(5) no
N7 C19 . . 1.378(5) no
N7 C22 . . 1.381(4) no
N8 C24 . . 1.374(4) no
N8 C27 . . 1.390(5) no
C9 C10 . . 1.433(5) no
C9 C28 . . 1.396(4) no
C10 C11 . . 1.354(5) no
C10 H10 . . 0.953 no
C11 C12 . . 1.443(5) no
C11 H11 . . 0.948 no
C12 C13 . . 1.386(4) no
C13 C14 . . 1.386(5) no
C13 C29 . . 1.501(4) no
C14 C15 . . 1.430(5) no
C15 C16 . . 1.339(6) no
C15 H15 . . 0.952 no
C16 C17 . . 1.429(5) no
C16 H16 . . 0.953 no
C17 C18 . . 1.385(5) no
C18 C19 . . 1.394(5) no
C18 C35 . . 1.503(6) no
C19 C20 . . 1.439(6) no
C20 C21 . . 1.341(6) no
C20 H20 . . 0.952 no
C21 C22 . . 1.430(6) no
C21 H21 . . 0.950 no
C22 C23 . . 1.397(5) no
C23 C24 . . 1.380(5) no
C23 C41 . . 1.493(4) no
C24 C25 . . 1.437(5) no
C25 C26 . . 1.337(5) no
C25 H25 . . 0.952 no
C26 C27 . . 1.431(4) no
C26 H26 . . 0.952 no
C27 C28 . . 1.383(4) no
C28 C47 . . 1.495(5) no
C29 C30 . . 1.373(6) no
C29 C34 . . 1.381(5) no
C30 C31 . . 1.384(5) no
C30 H30 . . 0.946 no
C31 C32 . . 1.363(6) no
C31 H31 . . 0.952 no
C32 C33 . . 1.368(7) no
C32 H32 . . 0.950 no
C33 C34 . . 1.380(5) no
C33 H33 . . 0.947 no
C34 H34 . . 0.951 no
C35 C36 . . 1.20(2) no
C35 C36* . . 1.550(10) no
C35 C40 . . 1.560(10) no
C35 C40* . . 1.220(10) no
C36 C37 . . 1.37(2) no
C36 H36 . . 0.949 no
C36* C37* . . 1.36(2) no
C36* H36* . . 0.941 no
C37 C38 . . 1.11(2) no
C37 H37 . . 0.954 no
C37* C38 . . 1.640(10) no
C37* H37* . . 0.955 no
C38 C39 . . 1.63(2) no
C38 C39* . . 1.15(2) no
C38 H38 . . 0.943 no
C39 C40 . . 1.41(2) no
C39 H39 . . 0.961 no
C39* C40* . . 1.37(2) no
C39* H39* . . 0.967 no
C40 H40 . . 0.944 no
C40* H40* . . 0.938 no
C41 C42 . . 1.383(6) no
C41 C46 . . 1.380(6) no
C42 C43 . . 1.390(6) no
C42 H42 . . 0.954 no
C43 C44 . . 1.381(8) no
C43 H43 . . 0.956 no
C44 C45 . . 1.336(9) no
C44 H44 . . 0.954 no
C45 C46 . . 1.396(6) no
C45 H45 . . 0.949 no
C46 H46 . . 0.957 no
C47 C48 . . 1.362(7) no
C47 C52 . . 1.376(8) no
C48 C49 . . 1.370(10) no
C48 H48 . . 0.950 no
C49 C50 . . 1.360(10) no
C49 H49 . . 0.953 no
C50 C51 . . 1.323(9) no
C50 H50 . . 0.949 no
C51 C52 . . 1.366(8) no
C51 H51 . . 0.958 no
C52 H52 . . 0.955 no
C53 C54 . . 1.344(8) no
C53 C58 . . 1.356(9) no
C53 H53 . . 0.952 no
C54 C55 . . 1.377(9) no
C54 H54 . . 0.956 no
C55 C56 . . 1.390(10) no
C55 H55 . . 0.949 no
C56 C57 . . 1.367(8) no
C56 H56 . . 0.950 no
C57 C58 . . 1.370(10) no
C57 H57 . . 0.951 no
C58 H58 . . 0.948 no

loop_
_geom_contact_atom_site_label_1
_geom_contact_atom_site_label_2
_geom_contact_distance
_geom_contact_site_symmetry_2
_geom_contact_publ_flag
Co1 C11 3.527(4) 2_667 yes
Co1 C10 3.582(4) 2_667 yes
O2 C51 3.581(6) 2_666 ?
O3 C45 3.287(6) 2_656 ?
O3 C32 3.364(5) 2_767 ?
O3 C31 3.407(5) 2_767 ?
O3 C44 3.551(6) 2_656 ?
O3 C50 3.560(7) 2_666 ?
N6 C10 3.582(5) 2_667 ?
N7 C11 3.591(5) 2_667 ?
C15 C55 3.560(6) 2_767 ?
C21 C37 3.50(2) 2_657 ?
C21 C37* 3.570(10) 2_657 ?
C26 C54 3.568(6) 2_666 ?
C33 C42 3.573(6) 2_667 ?
C36* C49 3.300(10) 2_667 ?
C37* C42 3.590(10) 2_657 ?
C39 C40 2.92(2) 2_757 ?
C39 C39 3.05(4) 2_757 ?
C39* C58 3.550(10) 1_545 ?
C40 C40 3.43(3) 2_757 ?
